data_1567166
loop_
_publ_author_name
'Zhang, Chang-Sheng'
'Shao, Ya-Ping'
'Zhang, Fu-Min'
'Han, Xue'
'Zhang, Xiao-Ming'
'Zhang, Kun'
'Tu, Yong-Qiang'

_publ_section_title
;
 Cu(ii)/SPDO complex catalyzed asymmetric Baeyer-Villiger oxidation of
 2-arylcyclobutanones and its application for the total synthesis of
 eupomatilones 5 and 6.
;
_journal_issue 28
_journal_name_full 'Chemical science'
_journal_page_first 8429
_journal_page_last 8435
_journal_paper_doi 10.1039/d2sc02079c
_journal_volume 13
_journal_year 2022
_chemical_absolute_configuration ad
_chemical_formula_moiety 'C12 H12 O3'
_chemical_formula_sum 'C12 H12 O3'
_chemical_formula_weight 204.22
_space_group_crystal_system orthorhombic
_space_group_IT_number 19
_space_group_name_Hall 'P 2ac 2ab'
_space_group_name_H-M_alt 'P 21 21 21'
_atom_sites_solution_hydrogens geom
_atom_sites_solution_primary dual
_audit_creation_date 2022-04-12
_audit_creation_method
;
Olex2 1.3-ac4
(compiled 2019.04.23 svn.r3594 for Rigaku Oxford Diffraction, GUI svn.r5739)
;
_audit_update_record
;
2022-04-28 deposited with the CCDC.	2022-06-22 downloaded from the CCDC.
;
_cell_angle_alpha 90
_cell_angle_beta 90
_cell_angle_gamma 90
_cell_formula_units_Z 4
_cell_length_a 8.7960(2)
_cell_length_b 10.4133(2)
_cell_length_c 10.7857(2)
_cell_measurement_reflns_used 3171
_cell_measurement_temperature 150.00(10)
_cell_measurement_theta_max 76.6670
_cell_measurement_theta_min 4.1060
_cell_volume 987.92(3)
_computing_cell_refinement 'CrysAlisPro 1.171.41.113a (Rigaku OD, 2021)'
_computing_data_collection 'CrysAlisPro 1.171.41.113a (Rigaku OD, 2021)'
_computing_data_reduction 'CrysAlisPro 1.171.41.113a (Rigaku OD, 2021)'
_computing_molecular_graphics 'Olex2 (Dolomanov et al., 2009)'
_computing_publication_material 'Olex2 (Dolomanov et al., 2009)'
_computing_structure_refinement 'ShelXL (Sheldrick, 2015)'
_computing_structure_solution 'ShelXT (Sheldrick, 2015)'
_diffrn_ambient_environment N~2~
_diffrn_ambient_temperature 150.00(10)
_diffrn_detector 'Hybrid Pixel Array Detector'
_diffrn_detector_area_resol_mean 10.0000
_diffrn_detector_type HyPix
_diffrn_measured_fraction_theta_full 0.987
_diffrn_measured_fraction_theta_max 0.930
_diffrn_measurement_details
;
List of Runs (angles in degrees, time in seconds):

  # Type    Start    End  Width  t~exp~   \w     \q     \k     \f   Frames
#--------------------------------------------------------------------------
  1  \w    -21.00  22.00   0.50    0.05    --   47.57 -19.00  60.00   86
  2  \w     36.00  61.00   0.50    0.05    --  107.75 -57.00 120.00   50
  3  \w    127.00 172.00   0.50    0.05    --  107.75  37.00-150.00   90
  4  \w     98.00 124.00   0.50    0.05    --  107.75  37.00-150.00   52
  5  \w    -24.00  10.00   0.50    0.05    --  -47.57  17.00 -69.00   68
  6  \w    -10.00  28.00   0.50    0.05    --  -47.57  19.00  60.00   76
  7  \w    -44.00   8.00   0.50    0.05    --  -47.57  37.00  30.00  104
  8  \w   -112.00 -55.00   0.50    0.05    -- -100.00 133.00 147.00  114
  9  \w   -149.00-109.00   0.50    0.05    -- -100.00 -17.00 121.00   80
 10  \w   -167.00-139.00   0.50    0.05    -- -100.00-109.00 -24.00   56
 11  \w     78.00 106.00   0.50    0.05    --  107.75-125.00  30.00   56
 12  \w     35.00  61.00   0.50    0.05    --  107.75-125.00   0.00   52
 13  \w     35.00  71.00   0.50    0.05    --  107.75-125.00  30.00   72
 14  \w     71.00 102.00   0.50    0.05    --  107.75-125.00   0.00   62
;
_diffrn_measurement_device 'four-circle diffractometer'
_diffrn_measurement_device_type 'ROD, Synergy Custom system, HyPix'
_diffrn_measurement_method '\w scans'
_diffrn_orient_matrix_type 'CrysAlisPro convention (1999,Acta A55,543-557)'
_diffrn_orient_matrix_UB_11 0.0344154000
_diffrn_orient_matrix_UB_12 -0.1321906000
_diffrn_orient_matrix_UB_13 0.0574493000
_diffrn_orient_matrix_UB_21 0.0159795000
_diffrn_orient_matrix_UB_22 -0.0579983000
_diffrn_orient_matrix_UB_23 -0.1309105000
_diffrn_orient_matrix_UB_31 0.1708422000
_diffrn_orient_matrix_UB_32 0.0322976000
_diffrn_orient_matrix_UB_33 0.0007956000
_diffrn_radiation_monochromator mirror
_diffrn_radiation_probe x-ray
_diffrn_radiation_type 'Cu K\a'
_diffrn_radiation_wavelength 1.54184
_diffrn_reflns_av_R_equivalents 0.0201
_diffrn_reflns_av_unetI/netI 0.0231
_diffrn_reflns_Laue_measured_fraction_full 0.987
_diffrn_reflns_Laue_measured_fraction_max 0.930
_diffrn_reflns_limit_h_max 10
_diffrn_reflns_limit_h_min -5
_diffrn_reflns_limit_k_max 12
_diffrn_reflns_limit_k_min -13
_diffrn_reflns_limit_l_max 13
_diffrn_reflns_limit_l_min -12
_diffrn_reflns_number 3439
_diffrn_reflns_point_group_measured_fraction_full 0.919
_diffrn_reflns_point_group_measured_fraction_max 0.843
_diffrn_reflns_theta_full 67.684
_diffrn_reflns_theta_max 77.354
_diffrn_reflns_theta_min 5.907
_diffrn_source 'Rotating-anode X-ray tube'
_diffrn_source_type 'Rigaku (Cu) X-ray Source'
_exptl_absorpt_coefficient_mu 0.809
_exptl_absorpt_correction_T_max 1.00000
_exptl_absorpt_correction_T_min 0.83120
_exptl_absorpt_correction_type multi-scan
_exptl_absorpt_process_details
;
CrysAlisPro 1.171.41.113a (Rigaku Oxford Diffraction, 2021)
Empirical absorption correction using spherical harmonics,
implemented in SCALE3 ABSPACK scaling algorithm.
;
_exptl_crystal_colour 'clear light colourless'
_exptl_crystal_colour_lustre clear
_exptl_crystal_colour_modifier light
_exptl_crystal_colour_primary colourless
_exptl_crystal_density_diffrn 1.373
_exptl_crystal_description block
_exptl_crystal_F_000 432
_exptl_crystal_size_max 0.17
_exptl_crystal_size_mid 0.14
_exptl_crystal_size_min 0.12
_refine_diff_density_max 0.177
_refine_diff_density_min -0.132
_refine_diff_density_rms 0.032
_refine_ls_abs_structure_details
;
 Flack x determined using 610 quotients [(I+)-(I-)]/[(I+)+(I-)]
 (Parsons, Flack and Wagner, Acta Cryst. B69 (2013) 249-259).
;
_refine_ls_abs_structure_Flack -0.06(9)
_refine_ls_extinction_method none
_refine_ls_goodness_of_fit_ref 0.877
_refine_ls_hydrogen_treatment constr
_refine_ls_matrix_type full
_refine_ls_number_parameters 136
_refine_ls_number_reflns 1765
_refine_ls_number_restraints 0
_refine_ls_restrained_S_all 0.877
_refine_ls_R_factor_all 0.0307
_refine_ls_R_factor_gt 0.0298
_refine_ls_shift/su_max 0.000
_refine_ls_shift/su_mean 0.000
_refine_ls_structure_factor_coef Fsqd
_refine_ls_weighting_details 'w=1/[\s^2^(Fo^2^)+(0.1000P)^2^] where P=(Fo^2^+2Fc^2^)/3'
_refine_ls_weighting_scheme calc
_refine_ls_wR_factor_gt 0.0924
_refine_ls_wR_factor_ref 0.0941
_reflns_Friedel_coverage 0.548
_reflns_Friedel_fraction_full 0.822
_reflns_Friedel_fraction_max 0.720
_reflns_number_gt 1732
_reflns_number_total 1765
_reflns_threshold_expression 'I > 2\s(I)'
_cod_data_source_file d2sc02079c3.cif
_cod_data_source_block zhangchsh_0412_1_auto
_cod_depositor_comments
;
The following automatic conversions were performed:

data item '_chemical_absolute_configuration' value 'AD' was changed
to 'ad' in accordance with the
/home/data/users/saulius/crontab/automatic-downloads/rss-feeds/RSC/lib/dictionaries/cif_core.dic
dictionary named 'cif_core.dic' version 2.4.2 last updated on
2011-04-26.

Automatic conversion script
Id: cif_fix_values 7556 2019-12-06 15:28:31Z antanas 

 Adding full bibliography for 1567165--1567169.cif.
;
_cod_database_code 1567166
_shelx_shelxl_version_number 2018/3
_shelx_space_group_comment
;
The symmetry employed for this shelxl refinement is uniquely defined
by the following loop, which should always be used as a source of
symmetry information in preference to the above space-group names.
They are only intended as comments.
;
_shelx_estimated_absorpt_t_max 0.909
_shelx_estimated_absorpt_t_min 0.875
_reflns_odcompleteness_completeness 98.77
_reflns_odcompleteness_iscentric 1
_reflns_odcompleteness_theta 66.97
_olex2_refinement_description
;
1. Fixed Uiso
 At 1.2 times of:
  All C(H) groups, All C(H,H) groups
2.a Ternary CH refined with riding coordinates:
 C9(H9)
2.b Secondary CH2 refined with riding coordinates:
 C7(H7A,H7B), C8(H8A,H8B), C11(H11A,H11B), C12(H12A,H12B)
2.c Aromatic/amide H refined with riding coordinates:
 C2(H2), C3(H3), C5(H5)
;
_olex2_submission_special_instructions 'No special instructions were received'
_oxdiff_exptl_absorpt_empirical_details
;
Empirical correction (ABSPACK) includes:
- Absorption correction using spherical harmonics
- Frame scaling
;
_oxdiff_exptl_absorpt_empirical_full_max 1.923
_oxdiff_exptl_absorpt_empirical_full_min 0.529

loop_
_space_group_symop_operation_xyz
'x, y, z'
'-x+1/2, -y, z+1/2'
'-x, y+1/2, -z+1/2'
'x+1/2, -y+1/2, -z'

loop_
_atom_site_label
_atom_site_type_symbol
_atom_site_fract_x
_atom_site_fract_y
_atom_site_fract_z
_atom_site_U_iso_or_equiv
_atom_site_adp_type
_atom_site_occupancy
_atom_site_site_symmetry_order
_atom_site_calc_flag
_atom_site_refinement_flags_posn
_atom_site_refinement_flags_adp
_atom_site_refinement_flags_occupancy
_atom_site_disorder_assembly
_atom_site_disorder_group
O1 O 0.48782(15) 0.42239(12) 1.00560(10) 0.0389(3) Uani 1 1 d . . . . .
O2 O 0.30401(11) 0.24364(10) 0.46822(10) 0.0288(3) Uani 1 1 d . . . . .
O3 O 0.33331(16) 0.13272(15) 0.29346(12) 0.0496(4) Uani 1 1 d . . . . .
C1 C 0.41456(18) 0.38987(15) 0.89799(14) 0.0300(3) Uani 1 1 d . . . . .
C2 C 0.30040(18) 0.46171(15) 0.84432(14) 0.0329(4) Uani 1 1 d . . . . .
H2 H 0.268660 0.541235 0.878850 0.039 Uiso 1 1 calc R . . . .
C3 C 0.23361(17) 0.41240(14) 0.73709(14) 0.0292(3) Uani 1 1 d . . . . .
H3 H 0.154607 0.459489 0.697843 0.035 Uiso 1 1 calc R . . . .
C4 C 0.27985(17) 0.29587(14) 0.68612(12) 0.0254(3) Uani 1 1 d . . . . .
C5 C 0.39945(16) 0.22705(14) 0.74126(13) 0.0267(3) Uani 1 1 d . . . . .
H5 H 0.434029 0.148774 0.705881 0.032 Uiso 1 1 calc R . . . .
C6 C 0.46616(16) 0.27496(14) 0.84788(13) 0.0274(3) Uani 1 1 d . . . . .
C7 C 0.59447(18) 0.22771(16) 0.92871(15) 0.0355(4) Uani 1 1 d . . . . .
H7A H 0.694999 0.248297 0.892547 0.043 Uiso 1 1 calc R . . . .
H7B H 0.587502 0.134117 0.943809 0.043 Uiso 1 1 calc R . . . .
C8 C 0.56420(19) 0.30484(19) 1.04666(16) 0.0394(4) Uani 1 1 d . . . . .
H8A H 0.498452 0.255812 1.104180 0.047 Uiso 1 1 calc R . . . .
H8B H 0.660761 0.325522 1.089382 0.047 Uiso 1 1 calc R . . . .
C9 C 0.19876(15) 0.24467(13) 0.57463(13) 0.0263(3) Uani 1 1 d . . . . .
H9 H 0.111616 0.302867 0.554924 0.032 Uiso 1 1 calc R . . . .
C10 C 0.26882(18) 0.14566(15) 0.39069(15) 0.0333(4) Uani 1 1 d . . . . .
C11 C 0.14226(19) 0.06682(15) 0.44572(16) 0.0375(4) Uani 1 1 d . . . . .
H11A H 0.163449 -0.026148 0.437360 0.045 Uiso 1 1 calc R . . . .
H11B H 0.044058 0.086413 0.405065 0.045 Uiso 1 1 calc R . . . .
C12 C 0.14005(18) 0.10687(15) 0.58128(15) 0.0350(4) Uani 1 1 d . . . . .
H12A H 0.207875 0.052027 0.631894 0.042 Uiso 1 1 calc R . . . .
H12B H 0.035872 0.103483 0.615858 0.042 Uiso 1 1 calc R . . . .

loop_
_atom_site_aniso_label
_atom_site_aniso_U_11
_atom_site_aniso_U_22
_atom_site_aniso_U_33
_atom_site_aniso_U_23
_atom_site_aniso_U_13
_atom_site_aniso_U_12
O1 0.0374(6) 0.0429(7) 0.0365(6) -0.0062(5) -0.0090(5) -0.0039(6)
O2 0.0292(5) 0.0297(5) 0.0275(5) 0.0002(4) 0.0025(4) -0.0023(5)
O3 0.0473(7) 0.0654(9) 0.0361(6) -0.0155(6) 0.0000(5) 0.0114(7)
C1 0.0257(7) 0.0328(7) 0.0315(7) -0.0014(6) -0.0018(6) -0.0063(6)
C2 0.0321(8) 0.0283(6) 0.0383(7) -0.0042(6) -0.0002(6) 0.0028(6)
C3 0.0249(7) 0.0283(6) 0.0344(7) 0.0027(5) -0.0018(5) 0.0027(6)
C4 0.0213(7) 0.0283(6) 0.0265(7) 0.0030(5) 0.0014(5) -0.0016(5)
C5 0.0217(6) 0.0281(6) 0.0303(7) 0.0015(5) 0.0018(5) 0.0006(6)
C6 0.0212(7) 0.0295(6) 0.0316(7) 0.0043(5) -0.0002(5) -0.0023(6)
C7 0.0257(7) 0.0402(8) 0.0406(8) 0.0061(7) -0.0072(6) -0.0014(7)
C8 0.0312(8) 0.0484(10) 0.0386(8) 0.0046(7) -0.0104(6) -0.0071(7)
C9 0.0215(7) 0.0286(7) 0.0287(7) 0.0037(5) 0.0012(5) 0.0004(6)
C10 0.0309(7) 0.0354(7) 0.0337(7) -0.0071(6) -0.0089(6) 0.0076(6)
C11 0.0324(8) 0.0280(7) 0.0522(9) -0.0038(6) -0.0121(7) 0.0019(6)
C12 0.0326(8) 0.0316(7) 0.0406(8) 0.0086(7) -0.0078(6) -0.0092(7)

loop_
_atom_type_symbol
_atom_type_description
_atom_type_scat_dispersion_real
_atom_type_scat_dispersion_imag
_atom_type_scat_source
C C 0.0181 0.0091 'International Tables Vol C Tables 4.2.6.8 and 6.1.1.4'
H H 0.0000 0.0000 'International Tables Vol C Tables 4.2.6.8 and 6.1.1.4'
O O 0.0492 0.0322 'International Tables Vol C Tables 4.2.6.8 and 6.1.1.4'

loop_
_geom_angle_atom_site_label_1
_geom_angle_atom_site_label_2
_geom_angle_atom_site_label_3
_geom_angle
_geom_angle_site_symmetry_1
_geom_angle_site_symmetry_3
_geom_angle_publ_flag
C1 O1 C8 105.39(12) . . ?
C10 O2 C9 110.03(11) . . ?
O1 C1 C2 124.32(14) . . ?
O1 C1 C6 112.88(13) . . ?
C2 C1 C6 122.79(14) . . ?
C1 C2 C3 117.06(14) . . ?
C4 C3 C2 121.66(14) . . ?
C3 C4 C5 119.73(13) . . ?
C3 C4 C9 119.23(13) . . ?
C5 C4 C9 121.02(12) . . ?
C6 C5 C4 119.03(13) . . ?
C1 C6 C7 107.49(13) . . ?
C5 C6 C1 119.69(14) . . ?
C5 C6 C7 132.82(15) . . ?
C6 C7 C8 100.33(13) . . ?
O1 C8 C7 105.52(13) . . ?
O2 C9 C4 109.20(10) . . ?
O2 C9 C12 104.01(11) . . ?
C4 C9 C12 117.28(12) . . ?
O2 C10 C11 109.65(13) . . ?
O3 C10 O2 121.06(16) . . ?
O3 C10 C11 129.27(15) . . ?
C10 C11 C12 103.83(12) . . ?
C11 C12 C9 102.02(12) . . ?

loop_
_geom_bond_atom_site_label_1
_geom_bond_atom_site_label_2
_geom_bond_distance
_geom_bond_site_symmetry_2
_geom_bond_publ_flag
O1 C1 1.3700(18) . ?
O1 C8 1.465(2) . ?
O2 C9 1.4745(16) . ?
O2 C10 1.3550(18) . ?
O3 C10 1.200(2) . ?
C1 C2 1.380(2) . ?
C1 C6 1.389(2) . ?
C2 C3 1.395(2) . ?
C3 C4 1.393(2) . ?
C4 C5 1.405(2) . ?
C4 C9 1.4963(18) . ?
C5 C6 1.3841(19) . ?
C6 C7 1.509(2) . ?
C7 C8 1.528(2) . ?
C9 C12 1.527(2) . ?
C10 C11 1.505(2) . ?
C11 C12 1.521(2) . ?
